data_4345761
loop_
_publ_author_name
'Wang, Yazhen'
'Yu, Feihu'
'Han, Xiao'
'Li, Ming'
'Tong, Yue'
'Ding, Jie'
'Hou, Hongwei'

_publ_section_title
;
 From Surprising Solvothermal Reaction to Uncommon Zinc(II)-Catalyzed
 Aromatic C-H Activation Reaction for Direct Nitroquinoline Synthesis.
;
_journal_issue 10
_journal_name_full 'Inorganic chemistry'
_journal_page_first 5953
_journal_page_last 5958
_journal_paper_doi 10.1021/acs.inorgchem.7b00653
_journal_volume 56
_journal_year 2017
_chemical_formula_moiety 'C16 H10 F N3 O3'
_chemical_formula_sum 'C18 H10 F N2 O3'
_chemical_formula_weight 321.28
_chemical_name_systematic
;
 ? 
;
_space_group_crystal_system tetragonal
_space_group_IT_number 85
_space_group_name_Hall '-P 4a'
_space_group_name_H-M_alt 'P 4/n'
_symmetry_space_group_name_Hall '-P 4a'
_symmetry_space_group_name_H-M 'P 4/n :2'
_atom_sites_solution_hydrogens geom
_audit_creation_date 2017-01-17
_audit_creation_method
;
Olex2 1.2
(compiled 2017.01.04 svn.r3372 for OlexSys, GUI svn.r5292)
;
_cell_angle_alpha 90
_cell_angle_beta 90
_cell_angle_gamma 90
_cell_formula_units_Z 8
_cell_length_a 27.686(3)
_cell_length_b 27.686(3)
_cell_length_c 3.7678(5)
_cell_measurement_reflns_used 3244
_cell_measurement_temperature 295(2)
_cell_measurement_theta_max 21.98
_cell_measurement_theta_min 2.94
_cell_volume 2888.1(6)
_computing_cell_refinement 'SAINT v8.37A (Bruker, 2015)'
_computing_data_reduction 'SAINT v8.37A (Bruker, 2015)'
_computing_molecular_graphics 'Olex2 (Dolomanov et al., 2009)'
_computing_publication_material 'Olex2 (Dolomanov et al., 2009)'
_computing_structure_refinement 'ShelXL (Sheldrick, 2015)'
_computing_structure_solution 'SHELXS-97 (Sheldrick, 1990)'
_diffrn_ambient_temperature 294.99
_diffrn_measured_fraction_theta_full 0.932
_diffrn_measured_fraction_theta_max 0.928
_diffrn_measurement_device_type 'Bruker APEX-II CCD'
_diffrn_measurement_method '\f and \w scans'
_diffrn_radiation_type MoK\a
_diffrn_radiation_wavelength 0.71073
_diffrn_reflns_av_R_equivalents 0.0718
_diffrn_reflns_av_unetI/netI 0.1015
_diffrn_reflns_Laue_measured_fraction_full 0.932
_diffrn_reflns_Laue_measured_fraction_max 0.928
_diffrn_reflns_limit_h_max 32
_diffrn_reflns_limit_h_min -29
_diffrn_reflns_limit_k_max 33
_diffrn_reflns_limit_k_min -33
_diffrn_reflns_limit_l_max 4
_diffrn_reflns_limit_l_min -3
_diffrn_reflns_number 10367
_diffrn_reflns_point_group_measured_fraction_full 0.932
_diffrn_reflns_point_group_measured_fraction_max 0.928
_diffrn_reflns_theta_full 25.242
_diffrn_reflns_theta_max 25.489
_diffrn_reflns_theta_min 2.326
_diffrn_standards_number 0
_exptl_absorpt_coefficient_mu 0.111
_exptl_absorpt_correction_T_max 0.7456
_exptl_absorpt_correction_T_min 0.5304
_exptl_absorpt_correction_type multi-scan
_exptl_absorpt_process_details
;
SADABS-2016/2 (Bruker,2016/2) was used for absorption correction.
wR2(int) was 0.1669 before and 0.0650 after correction.
The Ratio of minimum to maximum transmission is 0.7114.
The \l/2 correction factor is Not present.
;
_exptl_crystal_colour yellow
_exptl_crystal_density_diffrn 1.478
_exptl_crystal_density_method 'not measured'
_exptl_crystal_description prism
_exptl_crystal_F_000 1320
_exptl_crystal_size_max 0.22
_exptl_crystal_size_mid 0.18
_exptl_crystal_size_min 0.17
_refine_diff_density_max 0.639
_refine_diff_density_min -0.318
_refine_diff_density_rms 0.109
_refine_ls_extinction_coef 0.022(4)
_refine_ls_extinction_expression Fc^*^=kFc[1+0.001xFc^2^\l^3^/sin(2\q)]^-1/4^
_refine_ls_extinction_method 'SHELXL-2014/7 (Sheldrick 2014'
_refine_ls_goodness_of_fit_ref 1.076
_refine_ls_hydrogen_treatment constr
_refine_ls_matrix_type full
_refine_ls_number_parameters 209
_refine_ls_number_reflns 2513
_refine_ls_number_restraints 0
_refine_ls_restrained_S_all 1.076
_refine_ls_R_factor_all 0.1584
_refine_ls_R_factor_gt 0.0902
_refine_ls_shift/su_max 0.000
_refine_ls_shift/su_mean 0.000
_refine_ls_structure_factor_coef Fsqd
_refine_ls_weighting_details 'w=1/[\s^2^(Fo^2^)+(0.1406P)^2^+2.5745P] where P=(Fo^2^+2Fc^2^)/3'
_refine_ls_weighting_scheme calc
_refine_ls_wR_factor_gt 0.2435
_refine_ls_wR_factor_ref 0.2796
_reflns_Friedel_coverage 0.000
_reflns_number_gt 1422
_reflns_number_total 2513
_reflns_threshold_expression 'I > 2\s(I)'
_cod_data_source_file ic7b00653_si_005.cif
_cod_data_source_block 1
_cod_depositor_comments
;
The following automatic conversions were performed:

'_exptl_absorpt_correction_type' value 'Multi-scan' changed to
'multi-scan' according to
/home/data/users/saulius/crontab/automatic-downloads/rss-feeds/ACS/lib/dictionaries/cif_core.dic
dictionary named 'cif_core.dic' version 2.4.2 from 2011-04-26.

Automatic conversion script
Id: cif_fix_values 4973 2017-02-22 13:04:09Z antanas 

 Adding full bibliography for 4345761.cif.
;
_cod_original_cell_volume 2888.0(7)
_cod_database_code 4345761
_shelx_shelxl_version_number 2014/7
_shelx_space_group_comment
;
The symmetry employed for this shelxl refinement is uniquely defined
by the following loop, which should always be used as a source of
symmetry information in preference to the above space-group names.
They are only intended as comments.
;
_olex2_refinement_description
;
1. Fixed Uiso
 At 1.2 times of:
  All C(H) groups, All N(H) groups
2.a Aromatic/amide H refined with riding coordinates:
 N1(H1), C2(H2), C3(H3), C5(H5), C6(H6), C9(H9), C10(H10), C13(H13), C14(H14),
 C15(H15)
;
_olex2_submission_special_instructions 'No special instructions were received'

loop_
_space_group_symop_operation_xyz
'x, y, z'
'-y+1/2, x, z'
'y, -x+1/2, z'
'-x+1/2, -y+1/2, z'
'-x, -y, -z'
'y-1/2, -x, -z'
'-y, x-1/2, -z'
'x-1/2, y-1/2, -z'

loop_
_atom_site_label
_atom_site_type_symbol
_atom_site_fract_x
_atom_site_fract_y
_atom_site_fract_z
_atom_site_U_iso_or_equiv
_atom_site_adp_type
_atom_site_occupancy
_atom_site_site_symmetry_order
_atom_site_calc_flag
_atom_site_refinement_flags_posn
F1 F 0.87488(14) 0.23473(10) 0.1540(11) 0.1015(14) Uani 1 1 d .
O1 O 0.96341(11) 0.42734(11) 0.7235(11) 0.0661(12) Uani 1 1 d .
O2 O 0.94537(15) 0.67116(15) 0.8951(19) 0.130(3) Uani 1 1 d .
O3 O 0.87247(16) 0.68203(13) 0.8035(16) 0.116(2) Uani 1 1 d .
N1 N 0.89314(12) 0.45769(12) 0.5173(12) 0.0493(13) Uani 1 1 d .
H1 H 0.8662 0.4498 0.4198 0.059 Uiso 1 1 calc R
N2 N 0.82038(12) 0.51272(13) 0.3510(12) 0.0493(12) Uani 1 1 d .
N3 N 0.90697(15) 0.65583(14) 0.8048(14) 0.0634(15) Uani 1 1 d .
C1 C 0.8859(2) 0.28041(17) 0.2547(17) 0.0671(17) Uani 1 1 d .
C2 C 0.9316(2) 0.28855(18) 0.3800(17) 0.0681(18) Uani 1 1 d .
H2 H 0.9541 0.2638 0.3952 0.082 Uiso 1 1 calc R
C3 C 0.94284(17) 0.33545(16) 0.4839(16) 0.0600(16) Uani 1 1 d .
H3 H 0.9735 0.3422 0.5713 0.072 Uiso 1 1 calc R
C4 C 0.90922(15) 0.37221(15) 0.4593(14) 0.0457(14) Uani 1 1 d .
C5 C 0.86375(16) 0.36127(16) 0.3329(16) 0.0583(16) Uani 1 1 d .
H5 H 0.8407 0.3856 0.3172 0.070 Uiso 1 1 calc R
C6 C 0.85180(19) 0.31527(17) 0.2299(17) 0.0672(18) Uani 1 1 d .
H6 H 0.8210 0.3082 0.1453 0.081 Uiso 1 1 calc R
C7 C 0.92471(15) 0.42060(15) 0.5785(14) 0.0458(14) Uani 1 1 d .
C8 C 0.89898(14) 0.50634(15) 0.5921(14) 0.0447(14) Uani 1 1 d .
C9 C 0.93953(15) 0.52704(17) 0.7351(15) 0.0521(14) Uani 1 1 d .
H9 H 0.9662 0.5080 0.7905 0.062 Uiso 1 1 calc R
C10 C 0.94073(15) 0.57623(15) 0.7969(15) 0.0499(14) Uani 1 1 d .
H10 H 0.9684 0.5899 0.8946 0.060 Uiso 1 1 calc R
C11 C 0.90259(15) 0.60513(15) 0.7186(14) 0.0475(14) Uani 1 1 d .
C12 C 0.85956(14) 0.58623(15) 0.5615(14) 0.0441(13) Uani 1 1 d .
C13 C 0.81802(16) 0.61268(17) 0.4546(16) 0.0558(15) Uani 1 1 d .
H13 H 0.8165 0.6459 0.4879 0.067 Uiso 1 1 calc R
C14 C 0.78061(16) 0.58864(18) 0.3033(16) 0.0575(16) Uani 1 1 d .
H14 H 0.7535 0.6056 0.2276 0.069 Uiso 1 1 calc R
C15 C 0.78259(16) 0.53925(17) 0.2613(16) 0.0580(16) Uani 1 1 d .
H15 H 0.7559 0.5237 0.1645 0.070 Uiso 1 1 calc R
C16 C 0.85864(13) 0.53625(15) 0.4965(14) 0.0420(13) Uani 1 1 d .

loop_
_atom_site_aniso_label
_atom_site_aniso_U_11
_atom_site_aniso_U_22
_atom_site_aniso_U_33
_atom_site_aniso_U_23
_atom_site_aniso_U_13
_atom_site_aniso_U_12
F1 0.132(3) 0.0436(18) 0.129(4) -0.0184(19) -0.031(3) -0.0050(18)
O1 0.0386(19) 0.057(2) 0.102(3) -0.007(2) -0.023(2) 0.0013(14)
O2 0.064(3) 0.068(3) 0.258(8) -0.063(4) -0.033(4) -0.005(2)
O3 0.087(3) 0.049(2) 0.211(6) -0.037(3) -0.051(3) 0.011(2)
N1 0.0291(18) 0.037(2) 0.081(4) -0.010(2) -0.016(2) 0.0002(14)
N2 0.0290(19) 0.047(2) 0.072(3) -0.002(2) -0.012(2) -0.0062(15)
N3 0.046(2) 0.045(2) 0.099(4) -0.016(2) -0.001(3) -0.007(2)
C1 0.083(4) 0.034(3) 0.084(5) -0.007(3) -0.013(3) -0.003(3)
C2 0.073(4) 0.046(3) 0.085(5) -0.007(3) -0.008(3) 0.012(3)
C3 0.048(3) 0.043(3) 0.089(5) 0.000(3) -0.003(3) 0.010(2)
C4 0.038(2) 0.037(2) 0.062(4) 0.001(2) 0.000(2) 0.0031(19)
C5 0.041(3) 0.040(3) 0.093(5) -0.006(3) -0.009(3) -0.003(2)
C6 0.055(3) 0.048(3) 0.099(5) -0.003(3) -0.013(3) -0.006(2)
C7 0.035(2) 0.042(3) 0.060(4) -0.002(2) 0.001(3) -0.0015(19)
C8 0.026(2) 0.040(3) 0.068(4) -0.002(2) 0.000(2) 0.0010(18)
C9 0.030(2) 0.052(3) 0.075(4) -0.009(3) -0.010(2) -0.0005(19)
C10 0.031(2) 0.046(3) 0.072(4) -0.015(3) 0.006(2) -0.0078(19)
C11 0.041(3) 0.040(2) 0.062(4) -0.010(2) -0.003(3) -0.0072(19)
C12 0.034(2) 0.040(3) 0.057(4) -0.004(2) 0.005(2) 0.0002(18)
C13 0.043(3) 0.047(3) 0.077(4) 0.004(3) -0.002(3) 0.006(2)
C14 0.035(3) 0.055(3) 0.082(5) 0.002(3) -0.008(3) 0.009(2)
C15 0.034(2) 0.056(3) 0.084(5) 0.005(3) -0.014(3) 0.001(2)
C16 0.026(2) 0.045(2) 0.055(4) 0.000(2) -0.007(2) -0.0022(18)

loop_
_atom_type_symbol
_atom_type_description
_atom_type_scat_dispersion_real
_atom_type_scat_dispersion_imag
_atom_type_scat_source
C C 0.0033 0.0016 'International Tables Vol C Tables 4.2.6.8 and 6.1.1.4'
H H 0.0000 0.0000 'International Tables Vol C Tables 4.2.6.8 and 6.1.1.4'
N N 0.0061 0.0033 'International Tables Vol C Tables 4.2.6.8 and 6.1.1.4'
O O 0.0106 0.0060 'International Tables Vol C Tables 4.2.6.8 and 6.1.1.4'
F F 0.0171 0.0103 'International Tables Vol C Tables 4.2.6.8 and 6.1.1.4'

loop_
_geom_angle_atom_site_label_1
_geom_angle_atom_site_label_2
_geom_angle_atom_site_label_3
_geom_angle
C7 N1 H1 115.8
C7 N1 C8 128.4(4)
C8 N1 H1 115.8
C15 N2 C16 117.0(4)
O2 N3 O3 119.7(4)
O2 N3 C11 118.9(4)
O3 N3 C11 121.3(4)
F1 C1 C2 117.3(5)
F1 C1 C6 119.2(5)
C2 C1 C6 123.5(5)
C1 C2 H2 121.4
C1 C2 C3 117.3(5)
C3 C2 H2 121.4
C2 C3 H3 119.4
C2 C3 C4 121.1(5)
C4 C3 H3 119.4
C3 C4 C7 116.9(4)
C5 C4 C3 118.4(4)
C5 C4 C7 124.7(4)
C4 C5 H5 119.3
C6 C5 C4 121.5(4)
C6 C5 H5 119.3
C1 C6 H6 120.9
C5 C6 C1 118.3(5)
C5 C6 H6 120.9
O1 C7 N1 121.5(4)
O1 C7 C4 122.1(4)
N1 C7 C4 116.4(4)
N1 C8 C16 114.8(4)
C9 C8 N1 125.6(4)
C9 C8 C16 119.6(4)
C8 C9 H9 120.1
C8 C9 C10 119.8(4)
C10 C9 H9 120.1
C9 C10 H10 119.1
C11 C10 C9 121.7(4)
C11 C10 H10 119.1
N3 C11 C12 121.2(4)
C10 C11 N3 117.3(4)
C10 C11 C12 121.5(4)
C13 C12 C11 127.1(4)
C16 C12 C11 116.6(4)
C16 C12 C13 116.3(4)
C12 C13 H13 120.5
C14 C13 C12 118.9(4)
C14 C13 H13 120.5
C13 C14 H14 119.8
C13 C14 C15 120.3(4)
C15 C14 H14 119.8
N2 C15 C14 123.6(4)
N2 C15 H15 118.2
C14 C15 H15 118.2
N2 C16 C8 115.5(4)
N2 C16 C12 123.8(4)
C12 C16 C8 120.6(4)

loop_
_geom_bond_atom_site_label_1
_geom_bond_atom_site_label_2
_geom_bond_distance
F1 C1 1.356(5)
O1 C7 1.217(5)
O2 N3 1.194(5)
O3 N3 1.199(5)
N1 H1 0.8600
N1 C7 1.368(5)
N1 C8 1.386(5)
N2 C15 1.323(5)
N2 C16 1.359(5)
N3 C11 1.446(6)
C1 C2 1.367(7)
C1 C6 1.354(7)
C2 H2 0.9300
C2 C3 1.392(7)
C3 H3 0.9300
C3 C4 1.382(6)
C4 C5 1.379(6)
C4 C7 1.477(6)
C5 H5 0.9300
C5 C6 1.372(6)
C6 H6 0.9300
C8 C9 1.371(6)
C8 C16 1.436(6)
C9 H9 0.9300
C9 C10 1.382(6)
C10 H10 0.9300
C10 C11 1.357(6)
C11 C12 1.429(6)
C12 C13 1.422(6)
C12 C16 1.406(6)
C13 H13 0.9300
C13 C14 1.357(7)
C14 H14 0.9300
C14 C15 1.377(7)
C15 H15 0.9300

loop_
_geom_torsion_atom_site_label_1
_geom_torsion_atom_site_label_2
_geom_torsion_atom_site_label_3
_geom_torsion_atom_site_label_4
_geom_torsion
F1 C1 C2 C3 -179.9(5)
F1 C1 C6 C5 -179.9(6)
O2 N3 C11 C10 9.8(9)
O2 N3 C11 C12 -171.0(6)
O3 N3 C11 C10 -166.6(6)
O3 N3 C11 C12 12.6(9)
N1 C8 C9 C10 180.0(5)
N1 C8 C16 N2 0.7(7)
N1 C8 C16 C12 179.3(4)
N3 C11 C12 C13 3.4(9)
N3 C11 C12 C16 -178.5(5)
C1 C2 C3 C4 -0.3(9)
C2 C1 C6 C5 0.6(10)
C2 C3 C4 C5 0.8(9)
C2 C3 C4 C7 179.6(5)
C3 C4 C5 C6 -0.6(9)
C3 C4 C7 O1 -6.9(8)
C3 C4 C7 N1 173.1(5)
C4 C5 C6 C1 -0.1(9)
C5 C4 C7 O1 171.8(5)
C5 C4 C7 N1 -8.1(8)
C6 C1 C2 C3 -0.4(10)
C7 N1 C8 C9 2.4(9)
C7 N1 C8 C16 -179.6(5)
C7 C4 C5 C6 -179.4(5)
C8 N1 C7 O1 1.9(8)
C8 N1 C7 C4 -178.1(5)
C8 C9 C10 C11 -0.2(8)
C9 C8 C16 N2 178.9(5)
C9 C8 C16 C12 -2.6(8)
C9 C10 C11 N3 178.0(5)
C9 C10 C11 C12 -1.3(8)
C10 C11 C12 C13 -177.4(5)
C10 C11 C12 C16 0.7(8)
C11 C12 C13 C14 178.8(5)
C11 C12 C16 N2 179.6(5)
C11 C12 C16 C8 1.2(7)
C12 C13 C14 C15 1.4(9)
C13 C12 C16 N2 -2.1(8)
C13 C12 C16 C8 179.5(5)
C13 C14 C15 N2 -2.3(9)
C15 N2 C16 C8 179.8(5)
C15 N2 C16 C12 1.3(8)
C16 N2 C15 C14 0.9(8)
C16 C8 C9 C10 2.1(8)
C16 C12 C13 C14 0.7(8)

loop_
_smtbx_masks_void_nr
_smtbx_masks_void_average_x
_smtbx_masks_void_average_y
_smtbx_masks_void_average_z
_smtbx_masks_void_volume
_smtbx_masks_void_count_electrons
1 0.250 0.250 -0.022 88.1 23.4
2 0.250 0.750 -0.173 43.8 0.0
3 0.750 0.750 -0.752 88.1 23.4
4 0.750 0.250 0.039 43.8 0.0
